data_1504175
loop_
_publ_author_name
'Matsuo, Keiko'
'Matsuo, Yutaka'
'Iwashita, Akihiko'
'Nakamura, Eiichi'

_publ_contact_author 'MATSUO, Yutaka'
_publ_section_title
;
 Synthesis of imino[60]fullerenes using nitriles and trimethylsilylmethyl
 triflate.
;
_journal_issue 18
_journal_name_full 'Organic letters'
_journal_page_first 4192
_journal_page_last 4194
_journal_paper_doi 10.1021/ol901851g
_journal_volume 11
_journal_year 2009
_chemical_compound_source 'synthesis as described'
_chemical_formula_moiety 'C84 H27 Cl2 N1 O1 Si1'
_chemical_formula_sum 'C84 H27 Cl2 N O Si'
_chemical_formula_weight 1165.06
_chemical_name_systematic
;
 ?
;
_space_group_IT_number 14
_symmetry_cell_setting monoclinic
_symmetry_Int_Tables_number 14
_symmetry_space_group_name_Hall '-P 2yn'
_symmetry_space_group_name_H-M 'P 1 21/n 1'
_atom_sites_solution_hydrogens geom
_atom_sites_solution_primary direct
_atom_sites_solution_secondary difmap
_audit_creation_date 2009-07-29T19:17:42-00:00
_cell_angle_alpha 90
_cell_angle_beta 108.3036(7)
_cell_angle_gamma 90
_cell_formula_units_Z 4
_cell_length_a 19.1274(4)
_cell_length_b 13.9545(3)
_cell_length_c 19.5256(4)
_cell_measurement_reflns_used 54336
_cell_measurement_temperature 153(2)
_cell_measurement_theta_max 68.23
_cell_measurement_theta_min 3.91
_cell_measurement_wavelength 1.5418
_cell_volume 4947.96(18)
_computing_molecular_graphics 'Ortep-3 for Windows (Farrugia, 1997)'
_computing_structure_refinement 'SHELXL-97 (Sheldrick, 1997)'
_computing_structure_solution 'SHELXS-86 (Sheldrick, 1986)'
_diffrn_ambient_temperature 153(2)
_diffrn_measured_fraction_theta_full 0.998
_diffrn_measured_fraction_theta_max 0.998
_diffrn_radiation_monochromator graphite
_diffrn_radiation_probe x-ray
_diffrn_radiation_type CuK\a
_diffrn_radiation_wavelength 1.5418
_diffrn_reflns_av_R_equivalents 0.1312
_diffrn_reflns_av_unetI/netI 0.0885
_diffrn_reflns_limit_h_max 23
_diffrn_reflns_limit_h_min -23
_diffrn_reflns_limit_k_max 16
_diffrn_reflns_limit_k_min -16
_diffrn_reflns_limit_l_max 23
_diffrn_reflns_limit_l_min -23
_diffrn_reflns_number 54336
_diffrn_reflns_theta_full 68.23
_diffrn_reflns_theta_max 68.23
_diffrn_reflns_theta_min 3.91
_exptl_absorpt_coefficient_mu 1.899
_exptl_absorpt_correction_type none
_exptl_crystal_colour black
_exptl_crystal_density_diffrn 1.564
_exptl_crystal_density_method 'not measured'
_exptl_crystal_description block
_exptl_crystal_F_000 2376
_exptl_crystal_size_max 0.45
_exptl_crystal_size_mid 0.25
_exptl_crystal_size_min 0.10
_refine_diff_density_max 0.667
_refine_diff_density_min -0.434
_refine_diff_density_rms 0.094
_refine_ls_extinction_method none
_refine_ls_goodness_of_fit_ref 1.387
_refine_ls_hydrogen_treatment constr
_refine_ls_matrix_type full
_refine_ls_number_parameters 812
_refine_ls_number_reflns 9026
_refine_ls_number_restraints 0
_refine_ls_restrained_S_all 1.387
_refine_ls_R_factor_all 0.1666
_refine_ls_R_factor_gt 0.1302
_refine_ls_shift/su_max 0.004
_refine_ls_shift/su_mean 0.001
_refine_ls_structure_factor_coef Fsqd
_refine_ls_weighting_details 'calc w=1/[\s^2^(Fo^2^)+(0.2000P)^2^+0.0000P] where P=(Fo^2^+2Fc^2^)/3'
_refine_ls_weighting_scheme calc
_refine_ls_wR_factor_gt 0.3711
_refine_ls_wR_factor_ref 0.4123
_reflns_number_gt 5238
_reflns_number_total 9026
_reflns_threshold_expression >2sigma(I)
_cod_data_source_file ol901851g_si_002.cif
_cod_data_source_block iminoAn
_cod_original_cell_volume 4948.0(2)
_cod_database_code 1504175

loop_
_symmetry_equiv_pos_as_xyz
'x, y, z'
'-x+1/2, y+1/2, -z+1/2'
'-x, -y, -z'
'x-1/2, -y-1/2, z-1/2'

loop_
_atom_site_label
_atom_site_type_symbol
_atom_site_fract_x
_atom_site_fract_y
_atom_site_fract_z
_atom_site_U_iso_or_equiv
_atom_site_adp_type
_atom_site_occupancy
_atom_site_symmetry_multiplicity
_atom_site_calc_flag
_atom_site_refinement_flags
_atom_site_disorder_assembly
_atom_site_disorder_group
C1 C 0.3142(3) 0.3129(4) 0.0727(3) 0.0626(13) Uani 1 1 d . A 1
C2 C 0.3687(3) 0.3897(4) 0.0640(3) 0.0654(13) Uani 1 1 d . A 1
C3 C 0.4000(3) 0.3904(4) 0.0115(3) 0.0680(14) Uani 1 1 d . A 1
C4 C 0.3839(3) 0.3143(4) -0.0497(3) 0.0680(14) Uani 1 1 d . A 1
C5 C 0.3101(3) 0.2678(4) -0.0544(3) 0.0652(14) Uani 1 1 d . A 1
C6 C 0.2784(3) 0.2658(4) -0.0010(3) 0.0658(14) Uani 1 1 d . A 1
C7 C 0.2018(4) 0.2611(4) -0.0214(4) 0.0837(18) Uani 1 1 d . A 1
C8 C 0.1513(7) 0.2989(9) -0.0045(7) 0.069(3) Uiso 0.5 1 d P A 1
C9 C 0.1821(6) 0.3623(9) 0.0587(6) 0.063(3) Uiso 0.5 1 d P A 1
C10 C 0.2507(4) 0.3695(5) 0.0875(3) 0.0771(16) Uani 1 1 d . A 1
C11 C 0.2843(8) 0.4759(9) 0.1106(6) 0.063(3) Uiso 0.5 1 d P A 1
C12 C 0.3599(4) 0.4809(5) 0.0942(3) 0.089(2) Uani 1 1 d . A 1
C13 C 0.3722(8) 0.5710(11) 0.0706(7) 0.079(4) Uani 0.5 1 d P A 1
C14 C 0.4019(12) 0.5716(14) 0.0108(13) 0.094(7) Uani 0.5 1 d P A 1
C15 C 0.4160(4) 0.4833(5) -0.0112(5) 0.095(2) Uani 1 1 d . A 1
C16 C 0.4011(7) 0.4753(10) -0.0988(8) 0.065(3) Uiso 0.5 1 d P A 1
C17 C 0.3685(4) 0.3718(5) -0.1175(4) 0.093(2) Uani 1 1 d . A 1
C18 C 0.3188(7) 0.3712(9) -0.1774(7) 0.070(3) Uiso 0.5 1 d P A 1
C19 C 0.2522(7) 0.3032(8) -0.1842(6) 0.064(3) Uiso 0.5 1 d P A 1
C20 C 0.2553(4) 0.2631(4) -0.1277(3) 0.0830(18) Uani 1 1 d . A 1
C21 C 0.1846(10) 0.2430(12) -0.1068(11) 0.074(4) Uani 0.5 1 d P A 1
C22 C 0.1217(8) 0.2833(9) -0.1532(7) 0.072(3) Uiso 0.5 1 d P A 1
C23 C 0.0776(4) 0.3307(6) -0.1170(5) 0.100(2) Uiso 1 1 d . A 1
C24 C 0.0861(8) 0.3391(12) -0.0537(8) 0.081(4) Uiso 0.5 1 d P A 1
C25 C 0.0737(7) 0.4318(9) -0.0181(7) 0.073(3) Uiso 0.5 1 d P A 1
C26 C 0.1275(8) 0.4425(13) 0.0453(8) 0.075(4) Uiso 0.5 1 d P A 1
C27 C 0.1541(9) 0.5329(10) 0.0689(8) 0.072(3) Uiso 0.5 1 d P A 1
C28 C 0.2351(7) 0.5481(9) 0.1012(6) 0.074(3) Uiso 0.5 1 d P A 1
C29 C 0.2531(7) 0.6405(8) 0.0763(6) 0.067(3) Uiso 0.5 1 d P A 1
C30 C 0.3201(4) 0.6609(5) 0.0586(4) 0.0929(19) Uiso 1 1 d . A 1
C31 C 0.3234(7) 0.7027(9) -0.0013(7) 0.072(3) Uiso 0.5 1 d P A 1
C32 C 0.3721(4) 0.6630(6) -0.0374(4) 0.098(2) Uiso 1 1 d . A 1
C33 C 0.3625(8) 0.6395(9) -0.1044(7) 0.069(3) Uiso 0.5 1 d P A 1
C34 C 0.3733(7) 0.5527(9) -0.1372(7) 0.070(3) Uiso 0.5 1 d P A 1
C35 C 0.3216(6) 0.5266(8) -0.1994(5) 0.138(4) Uani 1 1 d . A 1
C36 C 0.2885(7) 0.4484(9) -0.2232(6) 0.061(3) Uiso 0.5 1 d P A 1
C37 C 0.2045(7) 0.4328(10) -0.2543(7) 0.076(3) Uiso 0.5 1 d P A 1
C38 C 0.1944(10) 0.3525(12) -0.2314(9) 0.091(4) Uiso 0.5 1 d P A 1
C39 C 0.1301(5) 0.3296(7) -0.2107(5) 0.109(3) Uiso 1 1 d . A 1
C40 C 0.0745(8) 0.4206(11) -0.2285(8) 0.083(3) Uiso 0.5 1 d P A 1
C41 C 0.0411(8) 0.4176(12) -0.1700(8) 0.078(3) Uiso 0.5 1 d P A 1
C42 C 0.0314(4) 0.5070(5) -0.1443(4) 0.098(2) Uani 1 1 d . A 1
C43 C 0.0453(8) 0.5123(11) -0.0618(9) 0.070(4) Uiso 0.5 1 d P A 1
C44 C 0.0721(7) 0.6026(9) -0.0400(6) 0.060(3) Uiso 0.5 1 d P A 1
C45 C 0.1221(8) 0.6164(9) 0.0201(7) 0.073(3) Uiso 0.5 1 d P A 1
C46 C 0.1890(8) 0.6828(9) 0.0301(6) 0.060(3) Uiso 0.5 1 d P A 1
C47 C 0.1940(5) 0.7304(4) -0.0243(5) 0.100(2) Uani 1 1 d . A 1
C48 C 0.2583(9) 0.7415(8) -0.0482(12) 0.077(4) Uani 0.5 1 d P A 1
C49 C 0.2486(6) 0.7310(4) -0.1301(4) 0.104(2) Uani 1 1 d . A 1
C50 C 0.2944(7) 0.6859(9) -0.1546(8) 0.069(3) Uiso 0.5 1 d P A 1
C51 C 0.2582(8) 0.6156(11) -0.2210(7) 0.077(3) Uiso 0.5 1 d P A 1
C52 C 0.1839(7) 0.6076(10) -0.2476(7) 0.066(3) Uiso 0.5 1 d P A 1
C53 C 0.1652(9) 0.5144(11) -0.2682(7) 0.066(3) Uiso 0.5 1 d P A 1
C54 C 0.0922(5) 0.5100(6) -0.2475(4) 0.110(3) Uani 1 1 d . A 1
C55 C 0.0817(4) 0.6010(6) -0.2172(4) 0.095(2) Uani 1 1 d . A 1
C56 C 0.0522(4) 0.5983(5) -0.1608(4) 0.0862(18) Uani 1 1 d . A 1
C57 C 0.0787(4) 0.6622(5) -0.1014(4) 0.0877(19) Uani 1 1 d . A 1
C58 C 0.1397(5) 0.7233(5) -0.0972(4) 0.089(2) Uani 1 1 d . A 1
C59 C 0.1711(5) 0.7225(5) -0.1523(5) 0.098(2) Uani 1 1 d . A 1
C60 C 0.1425(5) 0.6596(6) -0.2141(4) 0.093(2) Uani 1 1 d . A 1
C61 C 0.3492(3) 0.2399(4) 0.1323(3) 0.0653(13) Uani 1 1 d . A 1
C62 C 0.3882(4) 0.2809(4) 0.2064(3) 0.0785(17) Uani 1 1 d . A 1
C63 C 0.3540(5) 0.2801(5) 0.2594(3) 0.103(2) Uani 1 1 d . A 1
H63 H 0.307 0.2545 0.2493 0.123 Uiso 1 1 calc R A 1
C64 C 0.3898(7) 0.3177(6) 0.3279(4) 0.123(3) Uani 1 1 d . A 1
H64 H 0.3695 0.3115 0.3652 0.148 Uiso 1 1 calc R A 1
C65 C 0.4528(9) 0.3621(6) 0.3382(5) 0.153(5) Uani 1 1 d . A 1
H65 H 0.4739 0.395 0.3812 0.184 Uiso 1 1 calc R A 1
C66 C 0.4882(6) 0.3611(5) 0.2871(4) 0.116(3) Uani 1 1 d . A 1
H66 H 0.5345 0.3891 0.2973 0.139 Uiso 1 1 calc R A 1
C67 C 0.4567(4) 0.3199(4) 0.2225(4) 0.0875(18) Uani 1 1 d . A 1
H67 H 0.4817 0.3182 0.1887 0.105 Uiso 1 1 calc R A 1
C68 C 0.3741(3) 0.0769(4) 0.1663(3) 0.0673(14) Uani 1 1 d . A 1
H68A H 0.3999 0.105 0.2129 0.081 Uiso 1 1 calc R A 1
H68B H 0.4093 0.0398 0.1508 0.081 Uiso 1 1 calc R A 1
C69 C 0.2447(5) -0.0447(8) 0.0834(4) 0.142(4) Uani 1 1 d . A 1
H69A H 0.2762 -0.08 0.0627 0.214 Uiso 1 1 calc R A 1
H69B H 0.225 0.01 0.0538 0.214 Uiso 1 1 calc R A 1
H69C H 0.205 -0.0851 0.0861 0.214 Uiso 1 1 calc R A 1
C70 C 0.3436(4) -0.1063(5) 0.2370(5) 0.120(3) Uani 1 1 d . A 1
H70A H 0.3706 -0.0813 0.2836 0.18 Uiso 1 1 calc R A 1
H70B H 0.3766 -0.1397 0.217 0.18 Uiso 1 1 calc R A 1
H70C H 0.3064 -0.1498 0.2417 0.18 Uiso 1 1 calc R A 1
C71 C 0.2364(4) 0.0641(6) 0.2141(4) 0.103(2) Uani 1 1 d . A 1
H71A H 0.2636 0.0846 0.262 0.155 Uiso 1 1 calc R A 1
H71B H 0.1964 0.0238 0.2159 0.155 Uiso 1 1 calc R A 1
H71C H 0.2174 0.1191 0.1846 0.155 Uiso 1 1 calc R A 1
C72 C 0.4459(3) 0.2404(4) -0.0396(3) 0.0646(13) Uani 1 1 d . A 1
C73 C 0.4701(3) 0.2126(4) -0.0976(3) 0.0710(15) Uani 1 1 d . A 1
H73 H 0.4494 0.2414 -0.1424 0.085 Uiso 1 1 calc R A 1
C74 C 0.5226(3) 0.1451(4) -0.0899(3) 0.0721(15) Uani 1 1 d . A 1
H74 H 0.5364 0.1263 -0.1295 0.087 Uiso 1 1 calc R A 1
C75 C 0.5568(3) 0.1026(4) -0.0213(3) 0.0659(14) Uani 1 1 d . A 1
C76 C 0.5329(3) 0.1288(4) 0.0359(3) 0.0636(13) Uani 1 1 d . A 1
H76 H 0.5538 0.1008 0.0809 0.076 Uiso 1 1 calc R A 1
C77 C 0.4781(3) 0.1963(4) 0.0261(3) 0.0691(14) Uani 1 1 d . A 1
H77 H 0.4622 0.2127 0.0649 0.083 Uiso 1 1 calc R A 1
C78 C 0.6483(3) -0.0031(4) 0.0483(3) 0.0739(16) Uani 1 1 d . A 1
H78A H 0.6844 -0.0477 0.0427 0.111 Uiso 1 1 calc R A 1
H78B H 0.6139 -0.036 0.0666 0.111 Uiso 1 1 calc R A 1
H78C H 0.6724 0.0464 0.0814 0.111 Uiso 1 1 calc R A 1
C101 C 0.5096(4) 0.6142(4) 0.3199(4) 0.0794(17) Uani 1 1 d . B 1
C102 C 0.5547(4) 0.5801(5) 0.3810(4) 0.0830(17) Uani 1 1 d . B 1
C103 C 0.5387(5) 0.5937(5) 0.4501(5) 0.104(2) Uani 1 1 d . B 1
H103 H 0.5695 0.5676 0.4928 0.125 Uiso 1 1 calc R B 1
C104 C 0.4757(4) 0.6471(5) 0.4495(4) 0.0815(18) Uani 1 1 d . B 1
H104 H 0.4639 0.6587 0.4916 0.098 Uiso 1 1 calc R B 1
C105 C 0.4360(5) 0.6785(6) 0.3889(6) 0.113(3) Uani 1 1 d . B 1
H105 H 0.3948 0.7136 0.3893 0.136 Uiso 1 1 calc R B 1
C106 C 0.4463(4) 0.6669(5) 0.3193(4) 0.0890(19) Uani 1 1 d . B 1
H106 H 0.4138 0.6922 0.2773 0.107 Uiso 1 1 calc R B 1
N N 0.3438(2) 0.1517(3) 0.1149(2) 0.0666(11) Uani 1 1 d . A 1
O O 0.6102(2) 0.0384(3) -0.0199(2) 0.0737(10) Uani 1 1 d . A 1
Si Si 0.29830(10) -0.00415(12) 0.17506(9) 0.0744(5) Uani 1 1 d . A 1
Cl1 Cl 0.52667(10) 0.59995(14) 0.23941(9) 0.0808(6) Uani 0.8 1 d P B 1
Cl2 Cl 0.63632(12) 0.52079(15) 0.38491(12) 0.0870(6) Uani 0.8 1 d P B 1
C201 C 0.1789(7) 0.3239(9) 0.0331(8) 0.065(3) Uiso 0.5 1 d P C 2
C202 C 0.1175(7) 0.3842(9) 0.0164(7) 0.071(3) Uiso 0.5 1 d P C 2
C203 C 0.0708(8) 0.3795(13) -0.0575(8) 0.083(4) Uiso 0.5 1 d P C 2
C204 C 0.0416(8) 0.4792(11) -0.0764(8) 0.073(4) Uiso 0.5 1 d P C 2
C205 C 0.0764(8) 0.5414(11) -0.0162(8) 0.082(3) Uiso 0.5 1 d P C 2
C206 C 0.1216(8) 0.4802(12) 0.0421(7) 0.066(3) Uiso 0.5 1 d P C 2
C207 C 0.1876(9) 0.5199(9) 0.0883(7) 0.067(3) Uiso 0.5 1 d P C 2
C208 C 0.2522(6) 0.4560(8) 0.1090(5) 0.053(2) Uiso 0.5 1 d P C 2
C209 C 0.3152(6) 0.5183(8) 0.1146(5) 0.056(2) Uiso 0.5 1 d P C 2
C210 C 0.2931(7) 0.6149(9) 0.0971(7) 0.075(3) Uiso 0.5 1 d P C 2
C211 C 0.2066(6) 0.6124(9) 0.0781(6) 0.068(3) Uiso 0.5 1 d P C 2
C212 C 0.1608(9) 0.6648(10) 0.0248(7) 0.068(3) Uiso 0.5 1 d P C 2
C213 C 0.4061(13) 0.5488(16) 0.0509(12) 0.087(6) Uani 0.5 1 d P D 2
C214 C 0.3790(8) 0.6361(9) 0.0351(8) 0.084(4) Uani 0.5 1 d P D 2
C215 C 0.2732(7) 0.6606(10) -0.1904(8) 0.070(3) Uiso 0.5 1 d P E 2
C216 C 0.3921(11) 0.6115(15) -0.0843(10) 0.110(6) Uiso 0.5 1 d P E 2
C217 C 0.4130(8) 0.5158(11) -0.0717(9) 0.081(4) Uiso 0.5 1 d P E 2
C218 C 0.3759(8) 0.4573(10) -0.1371(8) 0.078(3) Uiso 0.5 1 d P E 2
C220 C 0.3363(8) 0.6150(11) -0.1643(8) 0.090(4) Uiso 0.5 1 d P E 2
C221 C 0.2559(11) 0.4755(13) -0.2411(9) 0.094(4) Uiso 0.5 1 d P E 2
C222 C 0.2018(10) 0.5402(12) -0.2572(8) 0.087(4) Uiso 0.5 1 d P E 2
C223 C 0.1411(9) 0.4781(11) -0.2671(7) 0.076(3) Uiso 0.5 1 d P E 2
C224 C 0.1622(9) 0.3714(11) -0.2404(8) 0.083(4) Uiso 0.5 1 d P E 2
C225 C 0.2478(8) 0.3849(11) -0.2276(7) 0.087(4) Uiso 0.5 1 d P E 2
C226 C 0.2897(8) 0.3294(9) -0.1752(6) 0.066(3) Uiso 0.5 1 d P E 2
C227 C 0.1825(11) 0.2666(10) -0.1434(9) 0.077(4) Uani 0.5 1 d P F 2
C228 C 0.1520(11) 0.2673(10) -0.0895(11) 0.091(5) Uani 0.5 1 d P F 2
C229 C 0.2717(12) 0.7289(11) -0.0002(10) 0.088(5) Uani 0.5 1 d P G 2
C230 C 0.3054(11) 0.7303(9) -0.0607(10) 0.094(4) Uani 0.5 1 d P G 2
C231 C 0.0982(8) 0.6332(10) -0.0242(8) 0.072(3) Uiso 0.5 1 d P C 2
C232 C 0.2136(10) 0.6332(10) -0.2279(8) 0.076(3) Uiso 0.5 1 d P E 2
C233 C 0.0811(11) 0.3602(12) -0.1843(10) 0.124(7) Uani 0.5 1 d P H 2
C234 C 0.0491(8) 0.4437(11) -0.1975(9) 0.085(4) Uiso 0.5 1 d P H 2
Cl11 Cl 0.4605(16) 0.663(2) 0.2540(16) 0.260(10) Uiso 0.2 1 d P I 2
Cl12 Cl 0.591(3) 0.526(3) 0.438(3) 0.36(2) Uiso 0.2 1 d P J 2

loop_
_atom_site_aniso_label
_atom_site_aniso_U_11
_atom_site_aniso_U_22
_atom_site_aniso_U_33
_atom_site_aniso_U_23
_atom_site_aniso_U_13
_atom_site_aniso_U_12
C1 0.067(3) 0.070(3) 0.053(3) 0.008(2) 0.022(2) 0.004(3)
C2 0.070(3) 0.064(3) 0.060(3) 0.000(2) 0.017(3) 0.007(3)
C3 0.075(3) 0.058(3) 0.079(4) 0.000(3) 0.034(3) 0.003(3)
C4 0.079(4) 0.065(3) 0.067(3) -0.001(3) 0.032(3) 0.004(3)
C5 0.089(4) 0.050(3) 0.059(3) -0.004(2) 0.027(3) 0.004(3)
C6 0.088(4) 0.050(3) 0.063(3) 0.006(2) 0.027(3) 0.003(3)
C7 0.072(4) 0.066(4) 0.111(5) 0.029(3) 0.025(4) -0.001(3)
C10 0.097(4) 0.087(4) 0.055(3) 0.015(3) 0.036(3) 0.006(3)
C12 0.117(6) 0.066(4) 0.062(4) -0.008(3) -0.004(4) 0.000(4)
C13 0.069(8) 0.076(9) 0.064(8) -0.013(7) -0.017(7) 0.005(7)
C14 0.056(8) 0.048(8) 0.15(2) -0.016(11) -0.007(13) 0.000(6)
C15 0.073(4) 0.091(5) 0.122(6) 0.020(4) 0.033(4) -0.002(3)
C17 0.120(5) 0.088(4) 0.103(5) 0.023(4) 0.080(5) 0.040(4)
C20 0.116(6) 0.059(3) 0.069(4) -0.007(3) 0.022(4) 0.012(3)
C21 0.084(11) 0.054(9) 0.077(11) 0.014(8) 0.014(10) 0.011(7)
C35 0.176(9) 0.162(9) 0.124(7) 0.033(7) 0.118(7) 0.010(8)
C42 0.085(5) 0.094(5) 0.104(6) 0.007(4) 0.015(4) 0.024(4)
C47 0.114(6) 0.047(3) 0.151(8) -0.013(4) 0.060(6) 0.014(3)
C48 0.082(9) 0.034(5) 0.127(14) 0.011(7) 0.049(11) 0.002(6)
C49 0.160(8) 0.046(3) 0.101(6) 0.023(3) 0.033(6) -0.007(4)
C54 0.126(7) 0.103(6) 0.067(4) 0.011(4) -0.019(4) 0.033(5)
C55 0.114(6) 0.100(5) 0.071(4) 0.019(4) 0.026(4) 0.032(5)
C56 0.091(4) 0.094(5) 0.076(4) 0.017(4) 0.030(3) 0.026(4)
C57 0.103(5) 0.080(4) 0.082(4) 0.014(3) 0.033(4) 0.031(4)
C58 0.128(6) 0.065(4) 0.082(4) 0.017(3) 0.043(4) 0.040(4)
C59 0.116(6) 0.074(4) 0.115(6) 0.034(4) 0.054(5) 0.028(4)
C60 0.118(6) 0.096(5) 0.071(4) 0.023(4) 0.040(4) 0.039(4)
C61 0.080(4) 0.063(3) 0.054(3) 0.004(2) 0.023(3) 0.007(3)
C62 0.110(5) 0.068(4) 0.057(3) 0.003(3) 0.025(3) 0.017(3)
C63 0.157(7) 0.091(5) 0.067(4) 0.005(3) 0.045(4) 0.034(5)
C64 0.221(11) 0.073(5) 0.076(5) -0.008(4) 0.048(6) 0.035(6)
C65 0.311(17) 0.068(5) 0.061(4) -0.011(4) 0.029(7) 0.012(7)
C66 0.172(8) 0.069(4) 0.077(5) -0.002(4) -0.005(5) 0.004(5)
C67 0.094(5) 0.068(4) 0.084(4) -0.020(3) 0.005(4) -0.002(3)
C68 0.080(4) 0.066(3) 0.062(3) -0.004(3) 0.030(3) 0.005(3)
C69 0.150(7) 0.202(9) 0.090(5) -0.020(5) 0.059(5) -0.098(7)
C70 0.091(5) 0.083(5) 0.184(8) 0.033(5) 0.039(5) -0.007(4)
C71 0.104(5) 0.130(6) 0.090(5) 0.021(4) 0.051(4) 0.015(5)
C72 0.074(3) 0.060(3) 0.063(3) -0.001(2) 0.027(3) -0.004(3)
C73 0.079(4) 0.071(3) 0.073(4) 0.004(3) 0.039(3) 0.001(3)
C74 0.081(4) 0.085(4) 0.059(3) -0.014(3) 0.033(3) -0.013(3)
C75 0.067(3) 0.059(3) 0.079(4) -0.011(3) 0.034(3) -0.003(3)
C76 0.068(3) 0.065(3) 0.059(3) 0.001(2) 0.021(3) -0.001(3)
C77 0.084(4) 0.065(3) 0.067(3) -0.001(3) 0.036(3) 0.001(3)
C78 0.079(4) 0.072(4) 0.080(4) 0.002(3) 0.038(3) -0.001(3)
C101 0.094(4) 0.072(4) 0.083(4) -0.005(3) 0.044(4) -0.010(3)
C102 0.098(5) 0.069(4) 0.082(4) -0.007(3) 0.029(4) -0.004(3)
C103 0.123(6) 0.072(4) 0.127(6) -0.015(4) 0.053(5) -0.024(4)
C104 0.121(6) 0.073(4) 0.063(4) -0.009(3) 0.047(4) -0.011(4)
C105 0.102(6) 0.095(6) 0.164(8) -0.051(6) 0.070(6) -0.023(4)
C106 0.085(4) 0.071(4) 0.116(6) -0.017(4) 0.038(4) -0.013(3)
N 0.074(3) 0.066(3) 0.066(3) 0.002(2) 0.031(2) 0.002(2)
O 0.072(2) 0.076(2) 0.074(3) -0.003(2) 0.025(2) 0.009(2)
Si 0.0749(11) 0.0833(12) 0.0692(10) 0.0079(8) 0.0288(9) -0.0010(8)
Cl1 0.0908(13) 0.0898(13) 0.0696(11) -0.0001(9) 0.0363(10) -0.0068(10)
Cl2 0.0817(13) 0.0817(13) 0.0898(14) -0.0058(10) 0.0158(11) 0.0164(10)
C213 0.069(10) 0.083(14) 0.109(16) -0.035(11) 0.029(12) 0.007(9)
C214 0.098(10) 0.054(7) 0.100(10) -0.013(7) 0.033(8) -0.012(7)
C227 0.096(13) 0.043(7) 0.068(9) -0.006(6) -0.008(9) 0.004(7)
C228 0.119(14) 0.039(7) 0.105(14) -0.009(7) 0.020(11) -0.010(8)
C229 0.143(18) 0.050(7) 0.090(10) -0.015(7) 0.063(12) -0.010(8)
C230 0.133(14) 0.043(6) 0.122(14) -0.007(7) 0.060(12) -0.024(8)
C233 0.126(14) 0.085(11) 0.105(12) -0.005(10) -0.045(11) -0.040(11)

loop_
_atom_type_symbol
_atom_type_description
_atom_type_scat_dispersion_real
_atom_type_scat_dispersion_imag
_atom_type_scat_source
C C 0.0181 0.0091 'International Tables Vol C Tables 4.2.6.8 and 6.1.1.4'
H H 0 0 'International Tables Vol C Tables 4.2.6.8 and 6.1.1.4'
N N 0.0311 0.018 'International Tables Vol C Tables 4.2.6.8 and 6.1.1.4'
O O 0.0492 0.0322 'International Tables Vol C Tables 4.2.6.8 and 6.1.1.4'
Si Si 0.2541 0.3302 'International Tables Vol C Tables 4.2.6.8 and 6.1.1.4'
Cl Cl 0.3639 0.7018 'International Tables Vol C Tables 4.2.6.8 and 6.1.1.4'

loop_
_geom_angle_atom_site_label_1
_geom_angle_atom_site_label_2
_geom_angle_atom_site_label_3
_geom_angle
C61 C1 C6 112.8(4)
C61 C1 C2 113.4(4)
C6 C1 C2 108.2(4)
C61 C1 C10 112.2(4)
C6 C1 C10 104.4(4)
C2 C1 C10 105.2(4)
C3 C2 C12 116.5(6)
C3 C2 C1 124.7(5)
C12 C2 C1 113.6(5)
C2 C3 C15 115.7(5)
C2 C3 C4 123.7(5)
C15 C3 C4 112.9(5)
C17 C4 C5 104.6(5)
C17 C4 C72 113.8(4)
C5 C4 C72 112.5(4)
C17 C4 C3 104.5(5)
C5 C4 C3 106.9(4)
C72 C4 C3 113.6(5)
C6 C5 C20 112.9(5)
C6 C5 C4 126.0(5)
C20 C5 C4 115.7(5)
C5 C6 C7 117.6(6)
C5 C6 C1 122.4(5)
C7 C6 C1 114.1(5)
C8 C7 C6 138.1(9)
C8 C7 C21 114.8(11)
C6 C7 C21 99.1(8)
C7 C8 C24 125.4(12)
C7 C8 C9 109.8(11)
C24 C8 C9 111.2(11)
C10 C9 C8 120.4(11)
C10 C9 C26 126.2(12)
C8 C9 C26 103.1(10)
C9 C10 C1 130.0(8)
C9 C10 C11 117.6(9)
C1 C10 C11 104.7(6)
C28 C11 C12 125.5(12)
C28 C11 C10 116.6(12)
C12 C11 C10 107.0(7)
C13 C12 C2 127.9(9)
C13 C12 C11 111.7(10)
C2 C12 C11 106.1(7)
C12 C13 C14 115.1(14)
C12 C13 C30 127.5(13)
C14 C13 C30 105.4(12)
C15 C14 C13 114.6(17)
C15 C14 C32 127.8(18)
C13 C14 C32 109.0(15)
C14 C15 C3 129.6(13)
C14 C15 C16 113.8(12)
C3 C15 C16 106.0(7)
C34 C16 C17 123.9(13)
C34 C16 C15 116.0(12)
C17 C16 C15 103.3(8)
C18 C17 C4 134.7(9)
C18 C17 C16 110.6(9)
C4 C17 C16 109.5(8)
C17 C18 C36 129.0(12)
C17 C18 C19 116.2(11)
C36 C18 C19 104.4(10)
C20 C19 C38 129.3(13)
C20 C19 C18 113.3(11)
C38 C19 C18 102.4(11)
C19 C20 C5 132.0(9)
C19 C20 C21 121.3(11)
C5 C20 C21 99.3(8)
C22 C21 C20 113.8(15)
C22 C21 C7 118.0(15)
C20 C21 C7 109.3(12)
C39 C22 C21 115.8(14)
C39 C22 C23 115.9(11)
C21 C22 C23 113.1(14)
C24 C23 C22 130.4(12)
C24 C23 C41 118.7(11)
C22 C23 C41 103.7(9)
C23 C24 C8 117.5(14)
C23 C24 C25 124.3(14)
C8 C24 C25 104.7(12)
C26 C25 C43 120.3(14)
C26 C25 C24 109.4(12)
C43 C25 C24 119.0(13)
C25 C26 C27 120.1(16)
C25 C26 C9 111.5(14)
C27 C26 C9 117.4(14)
C26 C27 C28 119.6(13)
C26 C27 C45 117.4(15)
C28 C27 C45 108.6(11)
C11 C28 C29 118.7(13)
C11 C28 C27 122.4(13)
C29 C28 C27 107.9(11)
C46 C29 C30 114.9(10)
C46 C29 C28 109.7(11)
C30 C29 C28 124.7(11)
C31 C30 C29 125.8(10)
C31 C30 C13 106.2(10)
C29 C30 C13 111.9(9)
C30 C31 C48 117.9(15)
C30 C31 C32 118.6(11)
C48 C31 C32 113.9(15)
C33 C32 C31 132.6(10)
C33 C32 C14 107.8(12)
C31 C32 C14 100.7(12)
C32 C33 C34 132.4(13)
C32 C33 C50 111.4(11)
C34 C33 C50 107.0(12)
C16 C34 C35 109.7(12)
C16 C34 C33 122.1(13)
C35 C34 C33 117.9(11)
C36 C35 C34 134.3(11)
C36 C35 C51 107.5(11)
C34 C35 C51 106.9(10)
C35 C36 C18 111.4(12)
C35 C36 C37 126.9(12)
C18 C36 C37 108.3(11)
C38 C37 C53 134.0(16)
C38 C37 C36 104.2(13)
C53 C37 C36 114.1(13)
C37 C38 C19 120.5(16)
C37 C38 C39 122.8(16)
C19 C38 C39 106.0(13)
C22 C39 C38 132.4(12)
C22 C39 C40 108.1(10)
C38 C39 C40 109.0(11)
C54 C40 C41 116.1(14)
C54 C40 C39 124.6(11)
C41 C40 C39 103.1(12)
C42 C41 C40 113.3(14)
C42 C41 C23 122.0(11)
C40 C41 C23 108.3(12)
C41 C42 C56 131.1(10)
C41 C42 C43 115.0(10)
C56 C42 C43 103.2(8)
C44 C43 C25 120.4(14)
C44 C43 C42 106.9(11)
C25 C43 C42 119.9(12)
C45 C44 C43 121.4(13)
C45 C44 C57 115.2(12)
C43 C44 C57 112.1(10)
C44 C45 C27 120.2(13)
C44 C45 C46 124.1(13)
C27 C45 C46 103.2(11)
C47 C46 C29 118.2(12)
C47 C46 C45 118.8(11)
C29 C46 C45 110.6(11)
C46 C47 C48 127.8(12)
C46 C47 C58 123.4(9)
C48 C47 C58 96.2(10)
C31 C48 C47 114.5(18)
C31 C48 C49 115.5(16)
C47 C48 C49 118.6(13)
C50 C49 C59 128.1(10)
C50 C49 C48 123.5(11)
C59 C49 C48 95.6(9)
C49 C50 C33 121.2(12)
C49 C50 C51 115.3(11)
C33 C50 C51 109.2(10)
C52 C51 C50 119.9(13)
C52 C51 C35 128.1(12)
C50 C51 C35 98.8(10)
C51 C52 C53 109.7(13)
C51 C52 C60 117.5(13)
C53 C52 C60 119.9(12)
C37 C53 C52 131.6(15)
C37 C53 C54 113.6(13)
C52 C53 C54 97.7(10)
C40 C54 C55 127.6(10)
C40 C54 C53 114.8(10)
C55 C54 C53 108.7(9)
C56 C55 C60 121.2(7)
C56 C55 C54 116.5(8)
C60 C55 C54 108.1(7)
C55 C56 C42 115.1(7)
C55 C56 C57 120.0(7)
C42 C56 C57 115.8(6)
C56 C57 C58 119.8(6)
C56 C57 C44 101.9(8)
C58 C57 C44 124.0(8)
C59 C58 C57 119.8(7)
C59 C58 C47 113.7(8)
C57 C58 C47 114.2(6)
C58 C59 C49 115.5(8)
C58 C59 C60 120.4(8)
C49 C59 C60 113.0(7)
C52 C60 C55 105.2(9)
C52 C60 C59 126.0(9)
C55 C60 C59 118.6(6)
N C61 C62 126.4(5)
N C61 C1 117.4(5)
C62 C61 C1 116.1(5)
C67 C62 C63 118.4(7)
C67 C62 C61 121.4(6)
C63 C62 C61 120.2(7)
C62 C63 C64 120.5(9)
C62 C63 H63 119.8
C64 C63 H63 119.8
C65 C64 C63 118.2(9)
C65 C64 H64 120.9
C63 C64 H64 120.9
C64 C65 C66 121.5(9)
C64 C65 H65 119.2
C66 C65 H65 119.2
C67 C66 C65 120.6(10)
C67 C66 H66 119.7
C65 C66 H66 119.7
C66 C67 C62 120.2(8)
C66 C67 H67 119.9
C62 C67 H67 119.9
N C68 Si 110.2(4)
N C68 H68A 109.6
Si C68 H68A 109.6
N C68 H68B 109.6
Si C68 H68B 109.6
H68A C68 H68B 108.1
Si C69 H69A 109.5
Si C69 H69B 109.5
H69A C69 H69B 109.5
Si C69 H69C 109.5
H69A C69 H69C 109.5
H69B C69 H69C 109.5
Si C70 H70A 109.5
Si C70 H70B 109.5
H70A C70 H70B 109.5
Si C70 H70C 109.5
H70A C70 H70C 109.5
H70B C70 H70C 109.5
Si C71 H71A 109.5
Si C71 H71B 109.5
H71A C71 H71B 109.5
Si C71 H71C 109.5
H71A C71 H71C 109.5
H71B C71 H71C 109.5
C77 C72 C73 117.5(5)
C77 C72 C4 121.3(4)
C73 C72 C4 121.1(5)
C74 C73 C72 121.5(5)
C74 C73 H73 119.2
C72 C73 H73 119.2
C73 C74 C75 120.2(5)
C73 C74 H74 119.9
C75 C74 H74 119.9
O C75 C76 126.7(5)
O C75 C74 114.6(5)
C76 C75 C74 118.7(5)
C77 C76 C75 119.9(5)
C77 C76 H76 120
C75 C76 H76 120
C76 C77 C72 122.1(5)
C76 C77 H77 118.9
C72 C77 H77 118.9
O C78 H78A 109.5
O C78 H78B 109.5
H78A C78 H78B 109.5
O C78 H78C 109.5
H78A C78 H78C 109.5
H78B C78 H78C 109.5
C102 C101 C106 120.5(6)
C102 C101 Cl1 121.9(5)
C106 C101 Cl1 117.6(6)
C101 C102 C103 120.8(7)
C101 C102 Cl2 122.0(5)
C103 C102 Cl2 117.2(6)
C104 C103 C102 118.5(7)
C104 C103 H103 120.7
C102 C103 H103 120.7
C105 C104 C103 116.6(7)
C105 C104 H104 121.7
C103 C104 H104 121.7
C104 C105 C106 128.6(7)
C104 C105 H105 115.7
C106 C105 H105 115.7
C101 C106 C105 114.9(7)
C101 C106 H106 122.5
C105 C106 H106 122.5
C61 N C68 122.4(5)
C75 O C78 116.8(4)
C69 Si C71 108.8(4)
C69 Si C68 107.7(3)
C71 Si C68 109.6(3)
C69 Si C70 113.0(5)
C71 Si C70 110.3(4)
C68 Si C70 107.4(3)
C201 C202 C206 122.4(12)
C201 C202 C203 114.6(12)
C206 C202 C203 110.1(12)
C202 C203 C204 105.7(13)
C205 C204 C203 108.4(13)
C231 C205 C204 123.1(15)
C231 C205 C206 120.4(14)
C204 C205 C206 106.9(13)
C207 C206 C202 122.1(13)
C207 C206 C205 117.2(14)
C202 C206 C205 108.7(12)
C211 C207 C206 120.0(14)
C211 C207 C208 111.8(12)
C206 C207 C208 116.3(12)
C209 C208 C207 105.2(9)
C210 C209 C208 111.7(10)
C209 C210 C211 104.2(10)
C212 C211 C207 119.0(13)
C212 C211 C210 123.3(12)
C207 C211 C210 107.0(11)
C211 C212 C231 126.0(14)
C232 C215 C220 131.1(16)
C217 C216 C220 105.6(15)
C216 C217 C218 109.9(13)
C215 C220 C216 130.2(16)
C225 C221 C222 124.6(18)
C221 C222 C232 121.0(17)
C221 C222 C223 99.2(14)
C232 C222 C223 129.8(15)
C222 C223 C224 114.7(12)
C223 C224 C225 94.8(12)
C221 C225 C226 129.4(16)
C221 C225 C224 105.3(14)
C226 C225 C224 113.3(13)
C212 C231 C205 117.2(14)
C215 C232 C222 122.6(16)

loop_
_geom_bond_atom_site_label_1
_geom_bond_atom_site_label_2
_geom_bond_distance
C1 C61 1.533(7)
C1 C6 1.535(7)
C1 C2 1.542(7)
C1 C10 1.551(8)
C2 C3 1.339(7)
C2 C12 1.435(8)
C3 C15 1.435(8)
C3 C4 1.556(7)
C4 C17 1.496(8)
C4 C5 1.531(8)
C4 C72 1.536(7)
C5 C6 1.360(7)
C5 C20 1.486(8)
C6 C7 1.394(8)
C7 C8 1.233(12)
C7 C21 1.61(2)
C8 C24 1.428(19)
C8 C9 1.482(16)
C9 C10 1.259(12)
C9 C26 1.50(2)
C10 C11 1.624(16)
C11 C28 1.351(17)
C11 C12 1.579(16)
C12 C13 1.384(16)
C13 C14 1.45(3)
C13 C30 1.573(18)
C14 C15 1.36(2)
C14 C32 1.58(2)
C15 C16 1.647(17)
C16 C34 1.327(17)
C16 C17 1.570(16)
C17 C18 1.254(13)
C18 C36 1.403(17)
C18 C19 1.562(16)
C19 C20 1.221(12)
C19 C38 1.38(2)
C20 C21 1.56(2)
C21 C22 1.38(2)
C22 C39 1.347(15)
C22 C23 1.422(15)
C23 C24 1.200(15)
C23 C41 1.604(19)
C24 C25 1.522(19)
C25 C26 1.346(19)
C25 C43 1.412(18)
C26 C27 1.38(2)
C27 C28 1.49(2)
C27 C45 1.508(19)
C28 C29 1.456(17)
C29 C46 1.404(17)
C29 C30 1.457(14)
C30 C31 1.325(15)
C31 C48 1.40(2)
C31 C32 1.445(16)
C32 C33 1.305(14)
C33 C34 1.414(18)
C33 C50 1.508(19)
C34 C35 1.354(16)
C35 C36 1.275(15)
C35 C51 1.695(18)
C36 C37 1.543(19)
C37 C38 1.24(2)
C37 C53 1.345(17)
C38 C39 1.446(19)
C39 C40 1.623(18)
C40 C54 1.374(16)
C40 C41 1.47(2)
C41 C42 1.380(16)
C42 C56 1.401(10)
C42 C43 1.549(18)
C43 C44 1.38(2)
C44 C45 1.273(18)
C44 C57 1.497(13)
C45 C46 1.542(17)
C46 C47 1.282(14)
C47 C48 1.453(19)
C47 C58 1.479(11)
C48 C49 1.56(2)
C49 C50 1.288(14)
C49 C59 1.412(11)
C50 C51 1.599(18)
C51 C52 1.354(19)
C52 C53 1.37(2)
C52 C60 1.383(13)
C53 C54 1.571(18)
C54 C55 1.441(10)
C55 C56 1.387(9)
C55 C60 1.406(11)
C56 C57 1.424(10)
C57 C58 1.427(10)
C58 C59 1.386(10)
C59 C60 1.453(11)
C61 N 1.271(7)
C61 C62 1.516(8)
C62 C67 1.362(9)
C62 C63 1.387(9)
C63 C64 1.400(11)
C63 H63 0.93
C64 C65 1.313(15)
C64 H64 0.93
C65 C66 1.370(15)
C65 H65 0.93
C66 C67 1.345(9)
C66 H66 0.93
C67 H67 0.93
C68 N 1.438(7)
C68 Si 1.889(6)
C68 H68A 0.97
C68 H68B 0.97
C69 Si 1.850(8)
C69 H69A 0.96
C69 H69B 0.96
C69 H69C 0.96
C70 Si 1.894(8)
C70 H70A 0.96
C70 H70B 0.96
C70 H70C 0.96
C71 Si 1.859(7)
C71 H71A 0.96
C71 H71B 0.96
C71 H71C 0.96
C72 C77 1.380(7)
C72 C73 1.407(7)
C73 C74 1.351(8)
C73 H73 0.93
C74 C75 1.422(8)
C74 H74 0.93
C75 O 1.352(6)
C75 C76 1.381(7)
C76 C77 1.378(7)
C76 H76 0.93
C77 H77 0.93
C78 O 1.424(7)
C78 H78A 0.96
C78 H78B 0.96
C78 H78C 0.96
C101 C102 1.323(9)
C101 C106 1.414(9)
C101 Cl1 1.713(6)
C102 C103 1.487(10)
C102 Cl2 1.747(7)
C103 C104 1.415(10)
C103 H103 0.93
C104 C105 1.267(10)
C104 H104 0.93
C105 C106 1.441(11)
C105 H105 0.93
C106 H106 0.93
C201 C202 1.397(16)
C202 C206 1.425(19)
C202 C203 1.441(19)
C203 C204 1.50(2)
C204 C205 1.45(2)
C205 C231 1.37(2)
C205 C206 1.47(2)
C206 C207 1.41(2)
C207 C211 1.372(17)
C207 C208 1.473(18)
C208 C209 1.463(14)
C209 C210 1.422(16)
C210 C211 1.580(17)
C211 C212 1.346(17)
C212 C231 1.35(2)
C213 C214 1.32(3)
C215 C232 1.21(2)
C215 C220 1.317(18)
C216 C217 1.39(2)
C216 C220 1.59(2)
C217 C218 1.49(2)
C221 C225 1.31(2)
C221 C222 1.33(2)
C222 C232 1.41(2)
C222 C223 1.41(2)
C223 C224 1.59(2)
C224 C225 1.59(2)
C225 C226 1.332(18)
C227 C228 1.35(3)
C229 C230 1.51(2)
C233 C234 1.30(2)
